data_9012388
loop_
_publ_author_name
'Matkovic, P.'
'Schubert, K.'

_publ_section_title
;
 Kristallstruktur von Pd9Te4
;
_journal_name_full 'Journal of the Less-Common Metals'
_journal_page_first P39
_journal_page_last P46
_journal_paper_doi 10.1016/0022-5088(78)90205-9
_journal_volume 58
_journal_year 1978
_chemical_formula_sum 'Pd9 Te4'
_chemical_name_mineral Telluropalladinite
_space_group_IT_number 14
_symmetry_space_group_name_Hall '-P 2ybc'
_symmetry_space_group_name_H-M 'P 1 21/c 1'
_cell_angle_alpha 90
_cell_angle_beta 91.97
_cell_angle_gamma 90
_cell_length_a 7.458
_cell_length_b 13.938
_cell_length_c 8.839
_cell_formula_units_Z 4
_cell_volume 918.267
_database_code_amcsd 0014141
_exptl_crystal_density_diffrn 10.620
_cod_database_code 9012388

loop_
_space_group_symop_operation_xyz
x,y,z
x,1/2-y,1/2+z
-x,1/2+y,1/2-z
-x,-y,-z

loop_
_atom_site_label
_atom_site_fract_x
_atom_site_fract_y
_atom_site_fract_z
_atom_site_U_iso_or_equiv
Pd1 0.20540 0.32300 0.10560 0.01013
Pd2 0.27460 0.69570 0.17210 0.01140
Pd3 0.03730 0.06230 0.38450 0.01140
Pd4 0.11210 0.45220 0.36140 0.01267
Pd5 0.02720 0.65350 0.39560 0.02280
Pd6 0.16970 0.86130 0.36090 0.01267
Pd7 0.34550 0.16960 0.30020 0.01140
Pd8 0.49890 0.36880 0.30880 0.01140
Pd9 0.41620 0.56460 0.39110 0.01013
Te1 0.24500 0.00360 0.14590 0.00760
Te2 0.30120 0.50660 0.10730 0.00887
Te3 0.04950 0.26420 0.35810 0.00887
Te4 0.46300 0.75160 0.43180 0.00633

loop_
_cod_related_entry_id
_cod_related_entry_database
_cod_related_entry_code
1 AMCSD 0014141
